data_4308439
loop_
_publ_author_name
'Matsunaga, Yuki'
'Fujisawa, Kiyoshi'
'Ibi, Naoko'
'Miyashita, Yoshitaro'
'Okamoto, Ken-ichi'

_publ_section_title
;
 Structural and Spectroscopic Characterization of First-Row
 Transition Metal(II) Substituted Blue Copper Model Complexes
 with Hydrotris(pyrazolyl)borate+
;
_journal_coden_ASTM INOCAJ
_journal_issue 2
_journal_name_full 'Inorganic Chemistry'
_journal_page_first 325
_journal_page_last 335
_journal_paper_doi 10.1021/ic049814x
_journal_volume 44
_journal_year 2005
_chemical_formula_moiety 'C36.75 H54.50 B Cl0.50 Co F5 N6 S '
_chemical_formula_sum 'C36.75 H54.5 B Cl0.5 Co F5 N6 S'
_chemical_formula_weight 794.90
_space_group_IT_number 2
_symmetry_cell_setting triclinic
_symmetry_Int_Tables_number 2
_symmetry_space_group_name_Hall '-P 1'
_symmetry_space_group_name_H-M 'P -1'
_cell_angle_alpha 80.852(8)
_cell_angle_beta 79.621(9)
_cell_angle_gamma 79.401(10)
_cell_formula_units_Z 4
_cell_length_a 9.378(3)
_cell_length_b 16.873(6)
_cell_length_c 27.892(10)
_cell_measurement_reflns_used 744
_cell_measurement_temperature 184.1
_cell_measurement_theta_max 27.5
_cell_measurement_theta_min 4.0
_cell_volume 4231(3)
_computing_cell_refinement CrystalClear
_computing_data_collection CrystalClear
_computing_data_reduction CrystalStructure
_computing_publication_material 'CrystalStructure Ver. 3.5.1'
_computing_structure_refinement CRYSTALS
_computing_structure_solution SIR92
_diffrn_detector_area_resol_mean 7.32
_diffrn_measured_fraction_theta_full 0.9827
_diffrn_measured_fraction_theta_max 0.9827
_diffrn_measurement_device_type 'Rigaku Mercury'
_diffrn_measurement_method \w
_diffrn_radiation_type 'Mo K\a'
_diffrn_radiation_wavelength 0.7107
_diffrn_reflns_av_R_equivalents 0.050
_diffrn_reflns_limit_h_max 12
_diffrn_reflns_limit_h_min -8
_diffrn_reflns_limit_k_max 21
_diffrn_reflns_limit_k_min -13
_diffrn_reflns_limit_l_max 35
_diffrn_reflns_limit_l_min -36
_diffrn_reflns_number 34161
_diffrn_reflns_theta_full 27.48
_diffrn_reflns_theta_max 27.48
_exptl_absorpt_coefficient_mu 0.541
_exptl_absorpt_correction_T_max 0.947
_exptl_absorpt_correction_T_min 0.664
_exptl_absorpt_correction_type multi-scan
_exptl_absorpt_process_details 'Jacobson, R. (1998)  Private communication'
_exptl_crystal_colour blue
_exptl_crystal_density_diffrn 1.248
_exptl_crystal_density_method 'not measured'
_exptl_crystal_description prism
_exptl_crystal_F_000 1674.00
_exptl_crystal_size_max 0.50
_exptl_crystal_size_mid 0.50
_exptl_crystal_size_min 0.10
_refine_diff_density_max 1.41
_refine_diff_density_min -1.06
_refine_ls_extinction_method none
_refine_ls_goodness_of_fit_ref 3.920
_refine_ls_hydrogen_treatment refall
_refine_ls_number_parameters 1002
_refine_ls_number_reflns 14878
_refine_ls_R_factor_gt 0.0740
_refine_ls_shift/su_max 0.0040
_refine_ls_structure_factor_coef F
_refine_ls_weighting_details 'w = 1/\s^2^(Fo)'
_refine_ls_weighting_scheme sigma
_refine_ls_wR_factor_ref 0.0840
_reflns_number_gt 14878
_reflns_number_total 19051
_reflns_threshold_expression F^2^>2.0\s(F^2^)
_cod_data_source_file ic049814xsi20041011_033639_4.cif
_cod_data_source_block '[CoL(SC6F5)]'
_cod_original_cell_volume 4231.0(25)
_cod_original_sg_symbol_H-M 'P -1 '
_cod_original_formula_sum 'C36.75 H54.50 B Cl0.50 Co F5 N6 S '
_cod_database_code 4308439

loop_
_symmetry_equiv_pos_as_xyz
x,y,z
-x,-y,-z

loop_
_atom_site_label
_atom_site_type_symbol
_atom_site_fract_x
_atom_site_fract_y
_atom_site_fract_z
_atom_site_U_iso_or_equiv
_atom_site_adp_type
_atom_site_occupancy
_atom_site_symmetry_multiplicity
_atom_site_calc_flag
_atom_site_refinement_flags
_atom_site_disorder_assembly
_atom_site_disorder_group
Co1 Co 0.48835(6) 0.22106(3) 0.70377(2) 0.0230(1) Uani 1.00 1 d . . .
Co2 Co 0.11589(6) -0.28362(3) 0.77324(2) 0.0226(1) Uani 1.00 1 d . . .
Cl91 Cl 0.7421(9) 0.4294(6) 0.6056(3) 0.208(3) Uiso 0.50 1 d P . .
Cl92 Cl 0.9215(10) 0.4782(6) 0.5278(3) 0.221(3) Uiso 0.50 1 d P . .
S1 S 0.32341(13) 0.27594(7) 0.76443(4) 0.0371(3) Uani 1.00 1 d . . .
S2 S 0.04242(13) -0.34153(7) 0.71587(4) 0.0341(3) Uani 1.00 1 d . . .
F71 F 0.1188(3) 0.2775(2) 0.85919(10) 0.0549(9) Uani 1.00 1 d . . .
F72 F 0.1426(4) 0.1795(2) 0.94378(10) 0.0707(10) Uani 1.00 1 d . . .
F73 F 0.3759(4) 0.0586(2) 0.95074(10) 0.0739(11) Uani 1.00 1 d . . .
F74 F 0.5878(3) 0.0375(2) 0.87100(10) 0.0561(9) Uani 1.00 1 d . . .
F75 F 0.5643(3) 0.1321(2) 0.78603(9) 0.0408(7) Uani 1.00 1 d . . .
F81 F -0.0695(3) -0.3467(2) 0.62390(10) 0.0582(10) Uani 1.00 1 d . . .
F82 F -0.0307(4) -0.2507(2) 0.53783(10) 0.0829(13) Uani 1.00 1 d . . .
F83 F 0.1320(4) -0.1291(2) 0.52646(10) 0.0788(11) Uani 1.00 1 d . . .
F84 F 0.2544(4) -0.1057(2) 0.60347(11) 0.0657(10) Uani 1.00 1 d . . .
F85 F 0.2154(3) -0.2002(2) 0.68967(9) 0.0417(8) Uani 1.00 1 d . . .
N11 N 0.7044(4) 0.2229(2) 0.68655(11) 0.0250(9) Uani 1.00 1 d . . .
N12 N 0.7652(3) 0.1995(2) 0.64063(10) 0.0234(8) Uani 1.00 1 d . . .
N21 N 0.4529(4) 0.2894(2) 0.63915(11) 0.0247(9) Uani 1.00 1 d . . .
N22 N 0.5444(4) 0.2596(2) 0.59887(11) 0.0246(9) Uani 1.00 1 d . . .
N31 N 0.4976(3) 0.1140(2) 0.67828(11) 0.0228(8) Uani 1.00 1 d . . .
N32 N 0.5836(3) 0.1099(2) 0.63223(11) 0.0230(8) Uani 1.00 1 d . . .
N41 N 0.3194(4) -0.2870(2) 0.78799(12) 0.0268(9) Uani 1.00 1 d . . .
N42 N 0.3176(4) -0.2594(2) 0.83243(11) 0.0248(9) Uani 1.00 1 d . . .
N51 N 0.0520(4) -0.3454(2) 0.84037(11) 0.0263(9) Uani 1.00 1 d . . .
N52 N 0.0897(4) -0.3145(2) 0.87845(11) 0.0247(9) Uani 1.00 1 d . . .
N61 N 0.0349(3) -0.1727(2) 0.79535(10) 0.0207(8) Uani 1.00 1 d . . .
N62 N 0.0690(3) -0.1673(2) 0.84079(10) 0.0219(8) Uani 1.00 1 d . . .
C11 C 0.8726(7) 0.2157(5) 0.7927(2) 0.084(2) Uani 1.00 1 d . . .
C12 C 0.8145(9) 0.3561(4) 0.7506(3) 0.092(3) Uani 1.00 1 d . . .
C13 C 0.7835(5) 0.2700(3) 0.7558(2) 0.0362(13) Uani 1.00 1 d . . .
C14 C 0.8132(4) 0.2397(2) 0.7068(1) 0.0269(11) Uani 1.00 1 d . . .
C15 C 0.9448(5) 0.2261(3) 0.6744(2) 0.0309(11) Uani 1.00 1 d . . .
C16 C 0.9115(4) 0.2015(2) 0.6334(1) 0.0262(10) Uani 1.00 1 d . . .
C17 C 1.0152(5) 0.1778(3) 0.5883(2) 0.0346(12) Uani 1.00 1 d . . .
C18 C 1.084(2) 0.0919(5) 0.5963(3) 0.237(5) Uani 1.00 1 d . . .
C19 C 1.1296(9) 0.2277(6) 0.5730(3) 0.135(4) Uani 1.00 1 d . . .
C21 C 0.3472(6) 0.4662(3) 0.6752(2) 0.058(2) Uani 1.00 1 d . . .
C22 C 0.1344(6) 0.4564(4) 0.6348(2) 0.060(2) Uani 1.00 1 d . . .
C23 C 0.2663(5) 0.4096(3) 0.6572(2) 0.0325(12) Uani 1.00 1 d . . .
C24 C 0.3703(4) 0.3578(2) 0.6226(1) 0.0279(11) Uani 1.00 1 d . . .
C25 C 0.4060(5) 0.3720(3) 0.5712(2) 0.0339(12) Uani 1.00 1 d . . .
C26 C 0.5150(4) 0.3095(3) 0.5577(1) 0.0267(10) Uani 1.00 1 d . . .
C27 C 0.5889(5) 0.2941(3) 0.5064(1) 0.0361(12) Uani 1.00 1 d . . .
C28 C 0.5047(7) 0.2429(5) 0.4853(2) 0.081(2) Uani 1.00 1 d . . .
C29 C 0.6086(7) 0.3720(4) 0.4727(2) 0.070(2) Uani 1.00 1 d . . .
C31 C 0.3300(6) -0.0643(3) 0.7503(2) 0.051(2) Uani 1.00 1 d . . .
C32 C 0.2049(6) 0.0784(4) 0.7430(2) 0.069(2) Uani 1.00 1 d . . .
C33 C 0.3497(5) 0.0249(3) 0.7401(2) 0.0319(12) Uani 1.00 1 d . . .
C34 C 0.4479(4) 0.0434(2) 0.69163(13) 0.0236(10) Uani 1.00 1 d . . .
C35 C 0.4986(4) -0.0065(3) 0.6550(1) 0.0296(11) Uani 1.00 1 d . . .
C36 C 0.5845(4) 0.0370(2) 0.6179(1) 0.0275(11) Uani 1.00 1 d . . .
C37 C 0.6699(6) 0.0106(3) 0.5709(2) 0.045(1) Uani 1.00 1 d . . .
C38 C 0.593(2) -0.0401(13) 0.5514(5) 0.405(12) Uani 1.00 1 d . . .
C39 C 0.796(2) -0.0396(11) 0.5762(4) 0.399(9) Uani 1.00 1 d . . .
C41 C 0.5735(6) -0.2759(3) 0.6792(2) 0.054(2) Uani 1.00 1 d . . .
C42 C 0.6034(6) -0.4184(3) 0.7238(2) 0.058(2) Uani 1.00 1 d . . .
C43 C 0.5015(5) -0.3368(3) 0.7192(2) 0.0365(13) Uani 1.00 1 d . . .
C44 C 0.4596(4) -0.3043(2) 0.7674(2) 0.0282(11) Uani 1.00 1 d . . .
C45 C 0.5489(5) -0.2878(3) 0.7983(2) 0.0326(12) Uani 1.00 1 d . . .
C46 C 0.4577(4) -0.2600(2) 0.8385(2) 0.0286(11) Uani 1.00 1 d . . .
C47 C 0.4956(5) -0.2287(3) 0.8817(2) 0.0394(13) Uani 1.00 1 d . . .
C48 C 0.4736(7) -0.1361(3) 0.8740(2) 0.067(2) Uani 1.00 1 d . . .
C49 C 0.6503(7) -0.2635(5) 0.8898(3) 0.106(3) Uani 1.00 1 d . . .
C51 C -0.1934(7) -0.5018(4) 0.8577(2) 0.070(2) Uani 1.00 1 d . . .
C52 C 0.0567(6) -0.5175(3) 0.8062(2) 0.056(2) Uani 1.00 1 d . . .
C53 C -0.0708(5) -0.4579(3) 0.8290(2) 0.0350(12) Uani 1.00 1 d . . .
C54 C -0.0182(4) -0.4077(2) 0.8605(2) 0.0289(11) Uani 1.00 1 d . . .
C55 C -0.0275(5) -0.4165(3) 0.9113(2) 0.0356(12) Uani 1.00 1 d . . .
C56 C 0.0410(5) -0.3575(3) 0.9217(2) 0.0334(12) Uani 1.00 1 d . . .
C57 C 0.0654(6) -0.3408(3) 0.9705(2) 0.045(1) Uani 1.00 1 d . . .
C58 C -0.0639(7) -0.3596(4) 1.0106(2) 0.062(2) Uani 1.00 1 d . . .
C59 C 0.2096(7) -0.3891(4) 0.9832(2) 0.072(2) Uani 1.00 1 d . . .
C61 C -0.1728(6) 0.0023(3) 0.7219(2) 0.049(2) Uani 1.00 1 d . . .
C62 C -0.2176(6) -0.1394(3) 0.7312(2) 0.058(2) Uani 1.00 1 d . . .
C63 C -0.1074(4) -0.0866(3) 0.7334(1) 0.0281(11) Uani 1.00 1 d . . .
C64 C -0.0510(4) -0.1031(2) 0.78180(13) 0.0234(10) Uani 1.00 1 d . . .
C65 C -0.0735(4) -0.0527(2) 0.81812(13) 0.0270(10) Uani 1.00 1 d . . .
C66 C 0.0035(4) -0.0947(2) 0.85474(13) 0.0253(10) Uani 1.00 1 d . . .
C67 C 0.0150(5) -0.0696(3) 0.9033(2) 0.0350(12) Uani 1.00 1 d . . .
C68 C 0.0326(8) 0.0187(3) 0.8977(2) 0.067(2) Uani 1.00 1 d . . .
C69 C -0.1173(7) -0.0865(4) 0.9414(2) 0.063(2) Uani 1.00 1 d . . .
C70 C 0.3415(5) 0.2094(3) 0.8188(1) 0.0321(11) Uani 1.00 1 d . . .
C71 C 0.2347(5) 0.2183(3) 0.8610(2) 0.0388(13) Uani 1.00 1 d . . .
C72 C 0.2480(6) 0.1684(3) 0.9045(2) 0.048(2) Uani 1.00 1 d . . .
C73 C 0.3647(6) 0.1068(3) 0.9083(2) 0.047(2) Uani 1.00 1 d . . .
C74 C 0.4710(5) 0.0961(3) 0.8683(2) 0.0391(13) Uani 1.00 1 d . . .
C75 C 0.4571(5) 0.1461(3) 0.8246(2) 0.0324(12) Uani 1.00 1 d . . .
C80 C 0.0721(5) -0.2781(3) 0.6602(1) 0.0316(11) Uani 1.00 1 d . . .
C81 C 0.0111(5) -0.2882(3) 0.6197(2) 0.041(1) Uani 1.00 1 d . . .
C82 C 0.0324(6) -0.2384(4) 0.5754(2) 0.054(2) Uani 1.00 1 d . . .
C83 C 0.1131(6) -0.1765(4) 0.5699(2) 0.052(2) Uani 1.00 1 d . . .
C84 C 0.1747(5) -0.1651(3) 0.6088(2) 0.044(1) Uani 1.00 1 d . . .
C85 C 0.1532(5) -0.2152(3) 0.6522(2) 0.0346(12) Uani 1.00 1 d . . .
C91 C 0.790(2) 0.5117(10) 0.5656(7) 0.148(8) Uani 0.50 1 d P . .
C92 C 0.3781(9) 0.5103(5) 0.8617(3) 0.106(3) Uiso 1.00 1 d . . .
C93 C 0.4300(12) 0.4247(6) 0.8600(4) 0.140(4) Uiso 1.00 1 d . . .
C94 C 0.4724(10) 0.3791(6) 0.9062(3) 0.118(3) Uiso 1.00 1 d . . .
C95 C 0.5560(12) 0.3000(7) 0.9072(4) 0.140(4) Uiso 1.00 1 d . . .
C96 C 0.5901(11) 0.2531(6) 0.9488(4) 0.122(3) Uiso 1.00 1 d . . .
C97 C 0.692(2) 0.1821(9) 0.9519(5) 0.204(6) Uiso 1.00 1 d . . .
C98 C 0.7420(11) 0.1356(6) 0.9945(4) 0.133(3) Uiso 1.00 1 d . . .
B1 B 0.6612(5) 0.1831(3) 0.6073(2) 0.0232(11) Uani 1.00 1 d . . .
B2 B 0.1699(5) -0.2391(3) 0.8667(2) 0.0242(11) Uani 1.00 1 d . . .

loop_
_atom_site_aniso_label
_atom_site_aniso_U_11
_atom_site_aniso_U_22
_atom_site_aniso_U_33
_atom_site_aniso_U_12
_atom_site_aniso_U_13
_atom_site_aniso_U_23
Co1 0.0251(3) 0.0233(3) 0.0190(3) -0.0031(2) 0.0016(2) -0.0052(2)
Co2 0.0255(3) 0.0209(3) 0.0227(3) -0.0031(2) -0.0053(2) -0.0052(2)
S1 0.0444(7) 0.0337(6) 0.0242(5) 0.0050(5) 0.0072(4) -0.0044(5)
S2 0.0466(7) 0.0303(6) 0.0300(5) -0.0087(5) -0.0119(5) -0.0077(5)
F71 0.054(2) 0.052(2) 0.042(2) 0.010(1) 0.0153(13) -0.007(1)
F72 0.094(3) 0.066(2) 0.034(2) -0.005(2) 0.030(2) -0.004(2)
F73 0.111(3) 0.062(2) 0.034(2) -0.004(2) -0.003(2) 0.014(2)
F74 0.066(2) 0.043(2) 0.052(2) 0.006(2) -0.014(1) 0.003(1)
F75 0.038(2) 0.041(2) 0.037(1) 0.0010(12) 0.0074(11) -0.0083(12)
F81 0.067(2) 0.070(2) 0.051(2) -0.013(2) -0.026(2) -0.025(2)
F82 0.105(3) 0.114(3) 0.031(2) 0.003(2) -0.026(2) -0.021(2)
F83 0.093(3) 0.086(3) 0.032(2) 0.015(2) 0.009(2) 0.012(2)
F84 0.073(2) 0.049(2) 0.065(2) -0.018(2) 0.014(2) 0.003(2)
F85 0.047(2) 0.039(2) 0.042(2) -0.0094(12) -0.0095(12) -0.0084(12)
N11 0.028(2) 0.025(2) 0.022(2) -0.004(1) -0.0008(13) -0.005(1)
N12 0.026(2) 0.025(2) 0.017(2) -0.0040(13) 0.0014(12) -0.0035(13)
N21 0.029(2) 0.022(2) 0.022(2) -0.0012(13) 0.0004(13) -0.0057(13)
N22 0.027(2) 0.026(2) 0.020(2) -0.006(1) 0.0013(13) -0.0034(13)
N31 0.025(2) 0.022(2) 0.019(2) -0.0054(13) 0.0036(12) -0.0032(13)
N32 0.026(2) 0.024(2) 0.018(2) -0.0059(13) 0.0019(12) -0.0046(13)
N41 0.029(2) 0.022(2) 0.031(2) -0.003(1) -0.006(1) -0.006(1)
N42 0.030(2) 0.022(2) 0.025(2) -0.004(1) -0.0086(13) -0.004(1)
N51 0.031(2) 0.023(2) 0.027(2) -0.006(1) -0.007(1) -0.004(1)
N52 0.034(2) 0.018(2) 0.024(2) -0.005(1) -0.0097(13) -0.0012(13)
N61 0.024(2) 0.021(2) 0.017(1) -0.0038(13) -0.0040(12) -0.0036(12)
N62 0.027(2) 0.020(2) 0.018(2) -0.0050(13) -0.0033(12) -0.0018(13)
C11 0.076(5) 0.133(7) 0.039(3) 0.024(4) -0.024(3) -0.035(4)
C12 0.135(7) 0.072(5) 0.082(5) -0.045(5) 0.013(4) -0.050(4)
C13 0.036(3) 0.042(3) 0.034(2) -0.008(2) -0.004(2) -0.016(2)
C14 0.030(2) 0.022(2) 0.028(2) -0.003(2) -0.004(2) -0.005(2)
C15 0.024(2) 0.032(2) 0.037(2) -0.006(2) -0.004(2) -0.005(2)
C16 0.027(2) 0.022(2) 0.027(2) -0.004(2) 0.001(2) -0.002(2)
C17 0.030(2) 0.044(3) 0.026(2) -0.006(2) 0.004(2) -0.003(2)
C18 0.38(2) 0.095(7) 0.105(7) 0.105(9) 0.144(9) 0.009(6)
C19 0.111(6) 0.227(11) 0.094(6) -0.122(7) 0.072(5) -0.093(6)
C21 0.052(3) 0.056(4) 0.069(4) -0.000(3) -0.002(3) -0.039(3)
C22 0.050(3) 0.063(4) 0.062(4) 0.023(3) -0.018(3) -0.019(3)
C23 0.029(2) 0.029(2) 0.036(2) 0.003(2) -0.001(2) -0.005(2)
C24 0.029(2) 0.024(2) 0.031(2) -0.004(2) -0.006(2) -0.002(2)
C25 0.036(3) 0.033(2) 0.029(2) -0.002(2) -0.004(2) 0.003(2)
C26 0.028(2) 0.029(2) 0.022(2) -0.008(2) -0.002(2) 0.001(2)
C27 0.035(3) 0.047(3) 0.022(2) -0.004(2) 0.001(2) -0.001(2)
C28 0.076(5) 0.137(7) 0.045(3) -0.050(4) 0.012(3) -0.045(4)
C29 0.082(5) 0.074(4) 0.039(3) -0.009(3) 0.009(3) 0.014(3)
C31 0.046(3) 0.046(3) 0.051(3) -0.009(2) 0.007(2) 0.012(3)
C32 0.052(4) 0.054(4) 0.077(4) -0.001(3) 0.023(3) 0.015(3)
C33 0.034(2) 0.037(3) 0.027(2) -0.018(2) 0.004(2) -0.005(2)
C34 0.022(2) 0.025(2) 0.024(2) -0.007(2) -0.004(2) -0.002(2)
C35 0.036(2) 0.022(2) 0.032(2) -0.007(2) -0.003(2) -0.005(2)
C36 0.033(2) 0.023(2) 0.026(2) -0.002(2) -0.002(2) -0.007(2)
C37 0.062(3) 0.041(3) 0.031(2) -0.011(2) 0.011(2) -0.017(2)
C38 0.39(2) 0.70(3) 0.26(2) -0.43(2) 0.24(2) -0.40(2)
C39 0.49(3) 0.40(2) 0.069(7) 0.39(2) 0.061(11) 0.005(10)
C41 0.056(4) 0.058(4) 0.045(3) -0.011(3) 0.011(2) -0.020(3)
C42 0.061(4) 0.039(3) 0.072(4) 0.011(3) -0.010(3) -0.029(3)
C43 0.027(2) 0.037(3) 0.047(3) -0.001(2) -0.003(2) -0.017(2)
C44 0.024(2) 0.022(2) 0.039(2) -0.001(2) -0.004(2) -0.006(2)
C45 0.022(2) 0.030(2) 0.048(3) -0.002(2) -0.009(2) -0.011(2)
C46 0.028(2) 0.022(2) 0.038(2) -0.003(2) -0.014(2) -0.001(2)
C47 0.034(3) 0.045(3) 0.046(3) -0.006(2) -0.017(2) -0.014(2)
C48 0.095(5) 0.058(4) 0.061(4) -0.037(3) -0.007(3) -0.023(3)
C49 0.067(5) 0.157(8) 0.115(6) 0.021(5) -0.058(4) -0.080(6)
C51 0.075(4) 0.083(5) 0.068(4) -0.059(4) 0.007(3) -0.025(3)
C52 0.066(4) 0.040(3) 0.069(4) -0.013(3) -0.011(3) -0.022(3)
C53 0.040(3) 0.030(2) 0.040(3) -0.014(2) -0.008(2) -0.007(2)
C54 0.029(2) 0.023(2) 0.034(2) -0.005(2) -0.008(2) -0.000(2)
C55 0.048(3) 0.027(2) 0.032(2) -0.014(2) -0.006(2) 0.005(2)
C56 0.045(3) 0.029(2) 0.027(2) -0.011(2) -0.009(2) 0.001(2)
C57 0.080(4) 0.034(3) 0.024(2) -0.021(3) -0.012(2) 0.004(2)
C58 0.092(5) 0.061(4) 0.030(3) -0.019(3) 0.003(3) -0.004(3)
C59 0.086(5) 0.092(5) 0.049(3) -0.033(4) -0.035(3) 0.008(3)
C61 0.064(4) 0.038(3) 0.048(3) -0.006(2) -0.027(3) 0.003(2)
C62 0.059(4) 0.047(3) 0.076(4) -0.012(3) -0.039(3) 0.002(3)
C63 0.025(2) 0.030(2) 0.028(2) 0.003(2) -0.007(2) -0.004(2)
C64 0.020(2) 0.023(2) 0.024(2) -0.003(2) -0.000(1) 0.001(2)
C65 0.030(2) 0.023(2) 0.025(2) 0.003(2) -0.002(2) -0.006(2)
C66 0.030(2) 0.023(2) 0.022(2) -0.005(2) 0.002(2) -0.007(2)
C67 0.044(3) 0.033(2) 0.029(2) -0.001(2) -0.008(2) -0.011(2)
C68 0.112(5) 0.052(4) 0.046(3) -0.032(3) -0.006(3) -0.023(3)
C69 0.082(4) 0.080(4) 0.026(3) -0.023(3) 0.005(3) -0.009(3)
C70 0.038(3) 0.031(2) 0.026(2) -0.007(2) 0.003(2) -0.007(2)
C71 0.049(3) 0.035(3) 0.028(2) -0.004(2) 0.009(2) -0.010(2)
C72 0.068(4) 0.044(3) 0.027(2) -0.013(3) 0.013(2) -0.009(2)
C73 0.072(4) 0.040(3) 0.025(2) -0.008(3) -0.002(2) 0.002(2)
C74 0.050(3) 0.026(2) 0.042(3) -0.006(2) -0.009(2) -0.004(2)
C75 0.036(3) 0.035(3) 0.027(2) -0.009(2) 0.002(2) -0.011(2)
C80 0.034(2) 0.035(2) 0.025(2) 0.004(2) -0.005(2) -0.013(2)
C81 0.044(3) 0.046(3) 0.033(2) 0.007(2) -0.009(2) -0.017(2)
C82 0.056(3) 0.079(4) 0.022(2) 0.017(3) -0.008(2) -0.019(3)
C83 0.058(4) 0.057(4) 0.027(3) 0.010(3) 0.008(2) -0.001(2)
C84 0.042(3) 0.043(3) 0.039(3) 0.005(2) 0.005(2) -0.005(2)
C85 0.035(3) 0.033(3) 0.034(2) 0.002(2) -0.001(2) -0.011(2)
C91 0.20(2) 0.098(13) 0.17(2) 0.096(12) -0.15(2) -0.098(12)
B1 0.027(2) 0.024(2) 0.017(2) -0.004(2) 0.002(2) -0.005(2)
B2 0.032(3) 0.017(2) 0.023(2) -0.003(2) -0.006(2) -0.003(2)

loop_
_atom_type_symbol
_atom_type_description
_atom_type_scat_dispersion_real
_atom_type_scat_dispersion_imag
_atom_type_scat_source
Co Co 0.349 0.972
;
International Tables for Crystallography
(1992, Vol. C, Tables 4.2.6.8 and 6.1.1.4)
;
S S 0.125 0.123
;
International Tables for Crystallography
(1992, Vol. C, Tables 4.2.6.8 and 6.1.1.4)
;
N N 0.006 0.003
;
International Tables for Crystallography
(1992, Vol. C, Tables 4.2.6.8 and 6.1.1.4)
;
C C 0.003 0.002
;
International Tables for Crystallography
(1992, Vol. C, Tables 4.2.6.8 and 6.1.1.4)
;
B B 0.001 0.001
;
International Tables for Crystallography
(1992, Vol. C, Tables 4.2.6.8 and 6.1.1.4)
;
H H 0.000 0.000
;
International Tables for Crystallography
(1992, Vol. C, Table 6.1.1.4)
;
F F 0.017 0.010
;
International Tables for Crystallography
(1992, Vol. C, Tables 4.2.6.8 and 6.1.1.4)
;
Cl Cl 0.148 0.159
;
International Tables for Crystallography
(1992, Vol. C, Tables 4.2.6.8 and 6.1.1.4)
;

loop_
_geom_angle_atom_site_label_1
_geom_angle_atom_site_label_2
_geom_angle_atom_site_label_3
_geom_angle
_geom_angle_publ_flag
_geom_angle_site_symmetry_1
_geom_angle_site_symmetry_2
_geom_angle_site_symmetry_3
S1 Co1 N11 129.6(1) yes . . .
S1 Co1 N21 107.82(9) yes . . .
S1 Co1 N31 128.31(9) yes . . .
N11 Co1 N21 91.0(1) yes . . .
N11 Co1 N31 94.9(1) yes . . .
N21 Co1 N31 94.2(1) yes . . .
S2 Co2 N41 129.6(1) yes . . .
S2 Co2 N51 107.8(1) yes . . .
S2 Co2 N61 127.8(1) yes . . .
N41 Co2 N51 92.2(1) yes . . .
N41 Co2 N61 95.1(1) yes . . .
N51 Co2 N61 93.7(1) yes . . .
C70 S1 Co1 107.0(1) yes . . .
C80 S2 Co2 106.8(2) yes . . .
N12 N11 C14 107.6(3) yes . . .
N12 N11 Co1 113.8(3) yes . . .
C14 N11 Co1 138.6(3) yes . . .
C16 N12 B1 132.8(3) yes . . .
C16 N12 N11 108.5(3) yes . . .
B1 N12 N11 118.5(3) yes . . .
N22 N21 C24 107.5(3) yes . . .
N22 N21 Co1 113.0(2) yes . . .
C24 N21 Co1 139.5(3) yes . . .
C26 N22 B1 131.8(3) yes . . .
C26 N22 N21 108.9(3) yes . . .
B1 N22 N21 119.1(3) yes . . .
N32 N31 C34 106.9(3) yes . . .
N32 N31 Co1 112.8(2) yes . . .
C34 N31 Co1 140.2(2) yes . . .
C36 N32 B1 131.6(3) yes . . .
C36 N32 N31 109.3(3) yes . . .
B1 N32 N31 119.1(3) yes . . .
N42 N41 C44 107.6(3) yes . . .
N42 N41 Co2 112.3(2) yes . . .
C44 N41 Co2 140.1(3) yes . . .
C46 N42 B2 131.4(4) yes . . .
C46 N42 N41 108.6(3) yes . . .
B2 N42 N41 119.9(3) yes . . .
N52 N51 C54 107.0(3) yes . . .
N52 N51 Co2 112.8(2) yes . . .
C54 N51 Co2 140.2(3) yes . . .
C56 N52 B2 131.6(4) yes . . .
C56 N52 N51 109.3(3) yes . . .
B2 N52 N51 119.1(3) yes . . .
N62 N61 C64 107.3(3) yes . . .
N62 N61 Co2 112.0(2) yes . . .
C64 N61 Co2 140.5(3) yes . . .
C66 N62 B2 131.2(3) yes . . .
C66 N62 N61 108.9(3) yes . . .
B2 N62 N61 119.9(3) yes . . .
C14 C13 C11 112.4(4) yes . . .
C14 C13 C12 110.6(4) yes . . .
C11 C13 C12 109.6(5) yes . . .
C15 C14 N11 108.8(4) yes . . .
C15 C14 C13 129.9(4) yes . . .
N11 C14 C13 121.3(3) yes . . .
C16 C15 C14 106.8(4) yes . . .
C17 C16 N12 123.9(4) yes . . .
C17 C16 C15 127.9(4) yes . . .
N12 C16 C15 108.2(3) yes . . .
C18 C17 C19 108.9(7) yes . . .
C18 C17 C16 110.8(5) yes . . .
C19 C17 C16 113.2(5) yes . . .
C24 C23 C21 110.3(4) yes . . .
C24 C23 C22 112.6(4) yes . . .
C21 C23 C22 111.3(4) yes . . .
C25 C24 N21 109.0(3) yes . . .
C25 C24 C23 129.5(3) yes . . .
N21 C24 C23 121.4(3) yes . . .
C26 C25 C24 106.5(3) yes . . .
C27 C26 N22 123.8(3) yes . . .
C27 C26 C25 128.1(4) yes . . .
N22 C26 C25 108.1(3) yes . . .
C28 C27 C29 111.3(4) yes . . .
C28 C27 C26 110.3(4) yes . . .
C29 C27 C26 112.2(4) yes . . .
C34 C33 C31 111.8(4) yes . . .
C34 C33 C32 112.2(4) yes . . .
C31 C33 C32 110.5(4) yes . . .
C35 C34 N31 109.9(3) yes . . .
C35 C34 C33 127.6(4) yes . . .
N31 C34 C33 122.5(4) yes . . .
C36 C35 C34 106.3(4) yes . . .
C37 C36 N32 123.8(4) yes . . .
C37 C36 C35 128.6(4) yes . . .
N32 C36 C35 107.5(3) yes . . .
C38 C37 C39 100(1) yes . . .
C38 C37 C36 110.6(7) yes . . .
C39 C37 C36 114.2(6) yes . . .
C44 C43 C41 111.6(4) yes . . .
C44 C43 C42 111.1(4) yes . . .
C41 C43 C42 110.2(4) yes . . .
C45 C44 N41 108.9(4) yes . . .
C45 C44 C43 129.5(4) yes . . .
N41 C44 C43 121.7(4) yes . . .
C46 C45 C44 107.0(4) yes . . .
C47 C46 N42 122.6(3) yes . . .
C47 C46 C45 129.3(4) yes . . .
N42 C46 C45 108.0(4) yes . . .
C48 C47 C49 110.9(5) yes . . .
C48 C47 C46 110.2(4) yes . . .
C49 C47 C46 111.0(5) yes . . .
C54 C53 C51 111.6(4) yes . . .
C54 C53 C52 110.8(4) yes . . .
C51 C53 C52 111.2(4) yes . . .
C55 C54 N51 109.3(4) yes . . .
C55 C54 C53 129.4(4) yes . . .
N51 C54 C53 121.3(4) yes . . .
C56 C55 C54 106.8(4) yes . . .
C57 C56 N52 123.3(4) yes . . .
C57 C56 C55 129.1(4) yes . . .
N52 C56 C55 107.6(4) yes . . .
C58 C57 C59 111.4(4) yes . . .
C58 C57 C56 110.6(5) yes . . .
C59 C57 C56 110.2(4) yes . . .
C64 C63 C61 111.6(4) yes . . .
C64 C63 C62 112.5(4) yes . . .
C61 C63 C62 109.8(4) yes . . .
C65 C64 N61 109.5(3) yes . . .
C65 C64 C63 128.4(3) yes . . .
N61 C64 C63 122.2(3) yes . . .
C66 C65 C64 106.2(3) yes . . .
C67 C66 N62 122.9(3) yes . . .
C67 C66 C65 129.0(3) yes . . .
N62 C66 C65 108.1(3) yes . . .
C68 C67 C69 110.9(4) yes . . .
C68 C67 C66 111.3(4) yes . . .
C69 C67 C66 110.7(4) yes . . .
C71 C70 C75 114.9(4) yes . . .
C71 C70 S1 120.3(3) yes . . .
C75 C70 S1 124.8(3) yes . . .
C72 C71 F71 118.8(4) yes . . .
C72 C71 C70 121.6(4) yes . . .
F71 C71 C70 119.6(4) yes . . .
C73 C72 F72 119.7(4) yes . . .
C73 C72 C71 121.1(4) yes . . .
F72 C72 C71 119.2(4) yes . . .
C74 C73 F73 120.3(4) yes . . .
C74 C73 C72 119.2(4) yes . . .
F73 C73 C72 120.5(4) yes . . .
C75 C74 F74 119.8(4) yes . . .
C75 C74 C73 119.5(4) yes . . .
F74 C74 C73 120.7(4) yes . . .
F75 C75 C70 119.3(3) yes . . .
F75 C75 C74 117.1(4) yes . . .
C70 C75 C74 123.6(4) yes . . .
C81 C80 C85 115.0(4) yes . . .
C81 C80 S2 120.6(4) yes . . .
C85 C80 S2 124.5(4) yes . . .
C82 C81 F81 119.3(5) yes . . .
C82 C81 C80 121.5(5) yes . . .
F81 C81 C80 119.3(4) yes . . .
C83 C82 F82 120.6(4) yes . . .
C83 C82 C81 120.8(5) yes . . .
F82 C82 C81 118.6(6) yes . . .
C84 C83 F83 121.3(5) yes . . .
C84 C83 C82 119.2(4) yes . . .
F83 C83 C82 119.5(5) yes . . .
C85 C84 F84 121.4(5) yes . . .
C85 C84 C83 119.2(5) yes . . .
F84 C84 C83 119.4(4) yes . . .
F85 C85 C80 119.2(4) yes . . .
F85 C85 C84 116.5(4) yes . . .
C80 C85 C84 124.3(5) yes . . .
Cl91 C91 Cl92 106(1) yes . . .
C94 C93 C92 114.7(9) yes . . .
C95 C94 C93 121.0(9) yes . . .
C96 C95 C94 123(1) yes . . .
C97 C96 C95 126(1) yes . . .
C98 C97 C96 128(1) yes . . .
N12 B1 N22 109.5(3) yes . . .
N12 B1 N32 109.8(3) yes . . .
N22 B1 N32 109.5(3) yes . . .
N42 B2 N52 109.6(3) yes . . .
N42 B2 N62 110.1(3) yes . . .
N52 B2 N62 108.4(3) yes . . .

loop_
_geom_bond_atom_site_label_1
_geom_bond_atom_site_label_2
_geom_bond_distance
_geom_bond_publ_flag
_geom_bond_site_symmetry_1
_geom_bond_site_symmetry_2
Co1 S1 2.267(1) yes . .
Co1 N11 2.001(3) yes . .
Co1 N21 2.026(3) yes . .
Co1 N31 2.025(3) yes . .
Co2 S2 2.265(1) yes . .
Co2 N41 2.013(4) yes . .
Co2 N51 2.039(3) yes . .
Co2 N61 2.034(3) yes . .
Cl91 C91 1.71(2) yes . .
Cl92 C91 1.56(2) yes . .
S1 C70 1.753(4) yes . .
S2 C80 1.750(4) yes . .
F71 C71 1.336(5) yes . .
F72 C72 1.348(5) yes . .
F73 C73 1.335(5) yes . .
F74 C74 1.339(5) yes . .
F75 C75 1.353(5) yes . .
F81 C81 1.328(7) yes . .
F82 C82 1.352(7) yes . .
F83 C83 1.345(5) yes . .
F84 C84 1.332(7) yes . .
F85 C85 1.361(6) yes . .
N11 N12 1.392(4) yes . .
N11 C14 1.343(6) yes . .
N12 C16 1.356(5) yes . .
N12 B1 1.549(6) yes . .
N21 N22 1.388(4) yes . .
N21 C24 1.332(5) yes . .
N22 C26 1.351(5) yes . .
N22 B1 1.548(5) yes . .
N31 N32 1.393(4) yes . .
N31 C34 1.333(5) yes . .
N32 C36 1.350(6) yes . .
N32 B1 1.555(5) yes . .
N41 N42 1.388(5) yes . .
N41 C44 1.335(5) yes . .
N42 C46 1.353(6) yes . .
N42 B2 1.549(5) yes . .
N51 N52 1.380(5) yes . .
N51 C54 1.337(5) yes . .
N52 C56 1.355(5) yes . .
N52 B2 1.556(6) yes . .
N61 N62 1.382(4) yes . .
N61 C64 1.338(4) yes . .
N62 C66 1.348(5) yes . .
N62 B2 1.559(5) yes . .
C11 C13 1.523(7) yes . .
C12 C13 1.512(9) yes . .
C13 C14 1.499(6) yes . .
C14 C15 1.396(5) yes . .
C15 C16 1.380(6) yes . .
C16 C17 1.505(5) yes . .
C17 C18 1.47(1) yes . .
C17 C19 1.45(1) yes . .
C21 C23 1.515(8) yes . .
C22 C23 1.519(7) yes . .
C23 C24 1.506(5) yes . .
C24 C25 1.404(5) yes . .
C25 C26 1.375(6) yes . .
C26 C27 1.513(5) yes . .
C27 C28 1.52(1) yes . .
C27 C29 1.509(7) yes . .
C31 C33 1.526(7) yes . .
C32 C33 1.483(6) yes . .
C33 C34 1.516(5) yes . .
C34 C35 1.390(6) yes . .
C35 C36 1.392(5) yes . .
C36 C37 1.494(6) yes . .
C37 C38 1.44(2) yes . .
C37 C39 1.34(2) yes . .
C41 C43 1.541(7) yes . .
C42 C43 1.527(6) yes . .
C43 C44 1.493(6) yes . .
C44 C45 1.393(7) yes . .
C45 C46 1.373(6) yes . .
C46 C47 1.512(7) yes . .
C47 C48 1.523(7) yes . .
C47 C49 1.504(8) yes . .
C51 C53 1.518(8) yes . .
C52 C53 1.528(6) yes . .
C53 C54 1.510(7) yes . .
C54 C55 1.391(6) yes . .
C55 C56 1.371(7) yes . .
C56 C57 1.498(7) yes . .
C57 C58 1.538(7) yes . .
C57 C59 1.514(8) yes . .
C61 C63 1.519(6) yes . .
C62 C63 1.499(8) yes . .
C63 C64 1.504(6) yes . .
C64 C65 1.387(6) yes . .
C65 C66 1.384(5) yes . .
C66 C67 1.508(6) yes . .
C67 C68 1.510(8) yes . .
C67 C69 1.520(7) yes . .
C70 C71 1.409(6) yes . .
C70 C75 1.387(6) yes . .
C71 C72 1.375(6) yes . .
C72 C73 1.370(7) yes . .
C73 C74 1.368(6) yes . .
C74 C75 1.379(6) yes . .
C80 C81 1.401(7) yes . .
C80 C85 1.385(7) yes . .
C81 C82 1.384(6) yes . .
C82 C83 1.373(9) yes . .
C83 C84 1.371(8) yes . .
C84 C85 1.369(6) yes . .
C92 C93 1.44(1) yes . .
C93 C94 1.47(1) yes . .
C94 C95 1.42(1) yes . .
C95 C96 1.35(1) yes . .
C96 C97 1.39(2) yes . .
C97 C98 1.42(2) yes . .

loop_
_geom_torsion_atom_site_label_1
_geom_torsion_atom_site_label_2
_geom_torsion_atom_site_label_3
_geom_torsion_atom_site_label_4
_geom_torsion
_geom_torsion_publ_flag
_geom_torsion_site_symmetry_1
_geom_torsion_site_symmetry_2
_geom_torsion_site_symmetry_3
_geom_torsion_site_symmetry_4
N11 Co1 S1 C70 -80.0(2) yes . . . .
S1 Co1 N11 N12 -166.0(2) yes . . . .
S1 Co1 N21 N22 -177.7(2) yes . . . .
S1 Co1 N31 N32 162.1(2) yes . . . .
N41 Co2 S2 C80 -80.7(1) yes . . . .
S2 Co2 N41 N42 -166.8(2) yes . . . .
S2 Co2 N51 N52 -179.3(2) yes . . . .
S2 Co2 N61 N62 160.1(2) yes . . . .
Co1 S1 C70 C71 -167.3(4) yes . . . .
Co2 S2 C80 C81 -167.1(3) yes . . . .
Co1 N11 N12 C16 -178.8(2) yes . . . .
Co1 N11 C14 C13 -3.4(6) yes . . . .
N11 N12 C16 C15 -0.1(4) yes . . . .
N11 N12 B1 N22 56.7(4) yes . . . .
N11 N12 B1 N32 -63.5(4) yes . . . .
Co1 N21 N22 C26 -179.0(3) yes . . . .
Co1 N21 C24 C23 1.8(8) yes . . . .
N21 N22 C26 C25 0.7(5) yes . . . .
N21 N22 B1 N12 -58.8(4) yes . . . .
N21 N22 B1 N32 61.7(5) yes . . . .
Co1 N31 N32 C36 179(509) yes . . . .
Co1 N31 C34 C33 0.6(7) yes . . . .
N31 N32 C36 C35 -0.1(4) yes . . . .
N31 N32 B1 N12 59.1(4) yes . . . .
N31 N32 B1 N22 -61.2(4) yes . . . .
Co2 N41 N42 C46 -177.1(3) yes . . . .
Co2 N41 C44 C43 -4.7(6) yes . . . .
N41 N42 C46 C45 -0.1(4) yes . . . .
N41 N42 B2 N52 55.9(4) yes . . . .
N41 N42 B2 N62 -63.3(4) yes . . . .
Co2 N51 N52 C56 178.7(3) yes . . . .
Co2 N51 C54 C53 3.0(6) yes . . . .
N51 N52 C56 C55 0.4(4) yes . . . .
N51 N52 B2 N42 -60.3(4) yes . . . .
N51 N52 B2 N62 59.9(4) yes . . . .
Co2 N61 N62 C66 -175.6(3) yes . . . .
Co2 N61 C64 C63 -7.3(6) yes . . . .
N61 N62 C66 C65 -0.1(4) yes . . . .
N61 N62 B2 N42 55.7(5) yes . . . .
N61 N62 B2 N52 -64.2(4) yes . . . .
C11 C13 C14 N11 122.9(4) yes . . . .
C12 C13 C14 N11 -114.2(4) yes . . . .
N11 C14 C15 C16 0.7(4) yes . . . .
C14 C15 C16 N12 -0.4(4) yes . . . .
N12 C16 C17 C18 -94.1(7) yes . . . .
C21 C23 C24 N21 83.9(5) yes . . . .
C22 C23 C24 N21 -151.0(4) yes . . . .
N21 C24 C25 C26 -0.6(6) yes . . . .
C24 C25 C26 N22 -0.1(5) yes . . . .
N22 C26 C27 C28 88.7(6) yes . . . .
C31 C33 C34 N31 -170.2(4) yes . . . .
C32 C33 C34 N31 65.0(5) yes . . . .
N31 C34 C35 C36 0.5(5) yes . . . .
C34 C35 C36 N32 -0.2(5) yes . . . .
N32 C36 C37 C38 -146.4(9) yes . . . .
C41 C43 C44 N41 114.2(4) yes . . . .
C42 C43 C44 N41 -122.4(4) yes . . . .
N41 C44 C45 C46 0.1(5) yes . . . .
C44 C45 C46 N42 -0.0(4) yes . . . .
N42 C46 C47 C48 -77.8(5) yes . . . .
C51 C53 C54 N51 -158.2(3) yes . . . .
C52 C53 C54 N51 77.3(4) yes . . . .
N51 C54 C55 C56 -0.6(5) yes . . . .
C54 C55 C56 N52 0.1(5) yes . . . .
N52 C56 C57 C58 147.5(4) yes . . . .
C61 C63 C64 N61 -167.3(3) yes . . . .
C62 C63 C64 N61 68.7(4) yes . . . .
N61 C64 C65 C66 0.2(5) yes . . . .
C64 C65 C66 N62 -0.1(4) yes . . . .
N62 C66 C67 C68 140.0(5) yes . . . .
S1 C70 C71 F71 0.5(7) yes . . . .
S1 C70 C75 F75 -1.3(7) yes . . . .
S1 C70 C75 C74 178.0(5) yes . . . .
F71 C71 C72 F72 1.3(8) yes . . . .
C70 C71 C72 F72 179(881) yes . . . .
F72 C72 C73 F73 -0.9(9) yes . . . .
C71 C72 C73 F73 -179.7(6) yes . . . .
F73 C73 C74 F74 -0.3(9) yes . . . .
C72 C73 C74 F74 178.8(5) yes . . . .
F74 C74 C75 F75 0.8(8) yes . . . .
F74 C74 C75 C70 -178.6(5) yes . . . .
C73 C74 C75 F75 -179.1(5) yes . . . .
C73 C74 C75 C70 1.6(8) yes . . . .
S2 C80 C81 F81 -0.2(6) yes . . . .
S2 C80 C85 F85 0.0(6) yes . . . .
S2 C80 C85 C84 -179.1(4) yes . . . .
F81 C81 C82 F82 0.4(7) yes . . . .
C80 C81 C82 F82 -179.3(4) yes . . . .
F82 C82 C83 F83 -1.6(8) yes . . . .
C81 C82 C83 F83 179(804) yes . . . .
F83 C83 C84 F84 0.3(7) yes . . . .
C82 C83 C84 F84 179.2(4) yes . . . .
F84 C84 C85 F85 1.1(6) yes . . . .
F84 C84 C85 C80 -179.8(4) yes . . . .
C83 C84 C85 F85 -179.1(4) yes . . . .
C83 C84 C85 C80 0.0(7) yes . . . .
C92 C93 C94 C95 -165(1) yes . . . .
C93 C94 C95 C96 -175(1) yes . . . .
C94 C95 C96 C97 -167(1) yes . . . .
C95 C96 C97 C98 173(1) yes . . . .
